data_2201724
loop_
_publ_author_name
'Ravikumar, B.'
'Sridhar, B.'
'Rajaram, R. K.'

_publ_section_title
;
 <small>DL</small>-Threoninium dihydrogen phosphate
;
_journal_issue 11
_journal_name_full 'Acta Crystallographica Section E'
_journal_page_first o1185
_journal_page_last o1187
_journal_paper_doi 10.1107/S1600536802017762
_journal_volume 58
_journal_year 2002
_chemical_formula_iupac 'C4 H10 N O3 1+, H2 P O4 1-'
_chemical_formula_moiety 'C4 H10 N O3 1+, H2 P O4 1-'
_chemical_formula_sum 'C4 H12 N O7 P'
_chemical_formula_weight 217.12
_chemical_name_common 'DL-threoninium dihydrogen  phosphate'
_chemical_name_systematic
;
DL-threoninium dihydrogen  phosphate
;
_space_group_IT_number 61
_symmetry_cell_setting orthorhombic
_symmetry_space_group_name_Hall '-P 2ac 2ab'
_symmetry_space_group_name_H-M 'P b c a'
_atom_sites_solution_hydrogens geom
_atom_sites_solution_primary direct
_atom_sites_solution_secondary difmap
_audit_creation_method SHELXL-97
_cell_angle_alpha 90.00
_cell_angle_beta 90.00
_cell_angle_gamma 90.00
_cell_formula_units_Z 8
_cell_length_a 9.0590(6)
_cell_length_b 19.507(3)
_cell_length_c 10.1015(9)
_cell_measurement_reflns_used 25
_cell_measurement_temperature 293(2)
_cell_measurement_theta_max 14.0
_cell_measurement_theta_min 11.4
_cell_volume 1785.1(3)
_computing_cell_refinement 'CAD-4 Software'
_computing_data_collection 'CAD-4 Software (Enraf-Nonius, 1989)'
_computing_data_reduction 'CAD-4 Software'
_computing_molecular_graphics 'PLATON (Spek, 1999)'
_computing_publication_material SHELXL97
_computing_structure_refinement 'SHELXL97 (Sheldrick, 1997)'
_computing_structure_solution 'SHELXS97 (Sheldrick, 1997)'
_diffrn_ambient_temperature 293(2)
_diffrn_measured_fraction_theta_full 1.000
_diffrn_measured_fraction_theta_max 1.000
_diffrn_measurement_device_type 'Enraf-Nonius CAD-4'
_diffrn_measurement_method \w-2\q
_diffrn_radiation_monochromator graphite
_diffrn_radiation_source 'fine-focus sealed tube'
_diffrn_radiation_type MoK\a
_diffrn_radiation_wavelength 0.71069
_diffrn_reflns_av_R_equivalents 0.016
_diffrn_reflns_av_sigmaI/netI 0.021
_diffrn_reflns_limit_h_max 10
_diffrn_reflns_limit_h_min -1
_diffrn_reflns_limit_k_max 1
_diffrn_reflns_limit_k_min -23
_diffrn_reflns_limit_l_max 12
_diffrn_reflns_limit_l_min -1
_diffrn_reflns_number 2103
_diffrn_reflns_theta_full 25.0
_diffrn_reflns_theta_max 25.0
_diffrn_reflns_theta_min 2.1
_diffrn_standards_decay_% 0
_diffrn_standards_interval_count 3
_diffrn_standards_interval_time 60
_diffrn_standards_number 25
_exptl_absorpt_coefficient_mu 0.32
_exptl_absorpt_correction_T_max 0.968
_exptl_absorpt_correction_T_min 0.889
_exptl_absorpt_correction_type '\y scan'
_exptl_absorpt_process_details '(North et al., 1968)'
_exptl_crystal_colour colorless
_exptl_crystal_density_diffrn 1.616
_exptl_crystal_density_meas 1.612
_exptl_crystal_density_method 'flotation in a mixture of carbon tetrachloride and xylene'
_exptl_crystal_description needle
_exptl_crystal_F_000 912
_exptl_crystal_size_max 0.5
_exptl_crystal_size_mid 0.5
_exptl_crystal_size_min 0.1
_refine_diff_density_max 0.31
_refine_diff_density_min -0.24
_refine_ls_extinction_coef 0.0234(14)
_refine_ls_extinction_expression Fc^*^=kFc[1+0.001xFc^2^\l^3^/sin(2\q)]^-1/4^
_refine_ls_extinction_method SHELXL97
_refine_ls_goodness_of_fit_ref 1.23
_refine_ls_hydrogen_treatment mixed
_refine_ls_matrix_type full
_refine_ls_number_parameters 135
_refine_ls_number_reflns 1570
_refine_ls_number_restraints 0
_refine_ls_restrained_S_all 1.23
_refine_ls_R_factor_all 0.049
_refine_ls_R_factor_gt 0.036
_refine_ls_shift/su_max <0.001
_refine_ls_shift/su_mean 0.000
_refine_ls_structure_factor_coef Fsqd
_refine_ls_weighting_details 'calc w = 1/[\s^2^(Fo^2^)+(0.0452P)^2^+0.4021P] where P = (Fo^2^+2Fc^2^)/3'
_refine_ls_weighting_scheme calc
_refine_ls_wR_factor_gt 0.086
_refine_ls_wR_factor_ref 0.091
_reflns_number_gt 1262
_reflns_number_total 1570
_reflns_threshold_expression I>2\s(I)
_cod_data_source_file ya6135.cif
_cod_data_source_block I
_cod_depositor_comments
;
The following automatic conversions were performed:
'_symmetry_cell_setting' value 'Orthorhombic' changed to 'orthorhombic'
according to '/home/saulius/struct/CIF-dictionaries/cif_core.dic'
dictionary named 'cif_core.dic' version 2.4.1 from 2010-06-29.

Automatic conversion script
Id: cif_fix_enum 1527 2010-12-29 10:47:43Z saulius 

The following automatic conversions were performed:

'_symmetry_cell_setting' value 'Orthorhombic' changed to
'orthorhombic' according to
/home/saulius/struct/CIF-dictionaries/cif_core.dic dictionary named
'cif_core.dic' version 2.4.1 from 2010-06-29.

Automatic conversion script
Id: cif_fix_values 1715 2011-07-08 13:25:40Z adriana 
;
_cod_database_code 2201724
_cod_database_fobs_code 2201724

loop_
_symmetry_equiv_pos_as_xyz
'x, y, z'
'-x+1/2, -y, z+1/2'
'x+1/2, -y+1/2, -z'
'-x, y+1/2, -z+1/2'
'-x, -y, -z'
'x-1/2, y, -z-1/2'
'-x-1/2, y-1/2, z'
'x, -y-1/2, z-1/2'

loop_
_atom_site_label
_atom_site_fract_x
_atom_site_fract_y
_atom_site_fract_z
_atom_site_U_iso_or_equiv
_atom_site_adp_type
_atom_site_calc_flag
_atom_site_refinement_flags
_atom_site_occupancy
_atom_site_disorder_assembly
_atom_site_disorder_group
_atom_site_type_symbol
P1 0.58399(6) -0.08600(3) 0.27574(5) 0.0232(2) Uani d . 1 . . P
O1 0.55060(18) -0.05023(8) 0.15034(15) 0.0320(4) Uani d . 1 . . O
O2 0.45308(17) -0.11825(8) 0.34572(15) 0.0301(4) Uani d . 1 . . O
O3 0.6944(2) -0.14692(8) 0.25557(17) 0.0342(4) Uani d . 1 . . O
H3P 0.770(4) -0.1346(18) 0.225(3) 0.060(11) Uiso d . 1 . . H
O4 0.66114(19) -0.03383(8) 0.37212(16) 0.0332(4) Uani d . 1 . . O
H4P 0.651(4) -0.0463(18) 0.457(3) 0.076(11) Uiso d . 1 . . H
O1A 0.37183(17) 0.07114(8) 0.37375(14) 0.0335(4) Uani d . 1 . . O
O1B 0.58905(17) 0.12203(8) 0.41277(16) 0.0307(4) Uani d . 1 . . O
H1B 0.564(5) 0.119(2) 0.511(5) 0.110(14) Uiso d . 1 . . H
O1C 0.3752(2) 0.21083(10) 0.1967(2) 0.0556(6) Uani d . 1 . . O
H1C 0.370(4) 0.2527(18) 0.204(3) 0.065(10) Uiso d . 1 . . H
C11 0.4849(2) 0.09915(11) 0.3369(2) 0.0246(5) Uani d . 1 . . C
C12 0.5166(2) 0.11161(10) 0.1910(2) 0.0241(5) Uani d . 1 . . C
H12 0.6134 0.0923 0.1691 0.029 Uiso calc R 1 . . H
N11 0.4024(2) 0.07632(9) 0.11186(17) 0.0270(4) Uani d . 1 . . N
H11A 0.4196 0.0832 0.0261 0.040 Uiso calc R 1 . . H
H11B 0.3139 0.0929 0.1327 0.040 Uiso calc R 1 . . H
H11C 0.4049 0.0316 0.1290 0.040 Uiso calc R 1 . . H
C13 0.5185(3) 0.18846(12) 0.1628(2) 0.0323(6) Uani d . 1 . . C
H13 0.5897 0.2104 0.2223 0.039 Uiso calc R 1 . . H
C14 0.5609(5) 0.20469(15) 0.0213(3) 0.0660(10) Uani d . 1 . . C
H14A 0.5607 0.2535 0.0085 0.099 Uiso calc R 1 . . H
H14B 0.4912 0.1839 -0.0380 0.099 Uiso calc R 1 . . H
H14C 0.6578 0.1870 0.0035 0.099 Uiso calc R 1 . . H

loop_
_atom_site_aniso_label
_atom_site_aniso_U_11
_atom_site_aniso_U_22
_atom_site_aniso_U_33
_atom_site_aniso_U_12
_atom_site_aniso_U_13
_atom_site_aniso_U_23
P1 0.0253(3) 0.0247(3) 0.0195(3) -0.0001(2) 0.0007(2) 0.0023(2)
O1 0.0433(10) 0.0323(8) 0.0205(8) 0.0035(7) -0.0002(7) 0.0020(6)
O2 0.0254(8) 0.0433(9) 0.0216(8) -0.0064(7) -0.0011(6) 0.0009(7)
O3 0.0277(9) 0.0282(8) 0.0466(10) 0.0003(7) 0.0069(9) 0.0059(7)
O4 0.0398(10) 0.0342(9) 0.0257(9) -0.0102(7) -0.0009(8) 0.0010(7)
O1A 0.0276(9) 0.0502(10) 0.0226(8) -0.0082(8) 0.0014(7) 0.0030(7)
O1B 0.0287(9) 0.0413(9) 0.0222(8) -0.0058(7) -0.0009(7) -0.0018(7)
O1C 0.0443(11) 0.0248(10) 0.0977(17) 0.0070(8) 0.0016(11) -0.0062(11)
C11 0.0250(12) 0.0256(11) 0.0233(11) 0.0040(9) 0.0003(10) -0.0011(9)
C12 0.0232(11) 0.0274(11) 0.0217(11) 0.0012(9) 0.0002(9) -0.0018(9)
N11 0.0342(11) 0.0259(9) 0.0208(9) -0.0018(8) 0.0006(8) 0.0000(7)
C13 0.0388(14) 0.0282(12) 0.0298(12) -0.0055(10) -0.0007(11) -0.0002(9)
C14 0.120(3) 0.0399(15) 0.0379(16) -0.0166(18) 0.0072(18) 0.0077(13)

loop_
_atom_type_symbol
_atom_type_description
_atom_type_scat_dispersion_real
_atom_type_scat_dispersion_imag
_atom_type_scat_source
C C 0.0033 0.0016 'International Tables Vol C Tables 4.2.6.8 and 6.1.1.4'
H H 0.0000 0.0000 'International Tables Vol C Tables 4.2.6.8 and 6.1.1.4'
N N 0.0061 0.0033 'International Tables Vol C Tables 4.2.6.8 and 6.1.1.4'
O O 0.0106 0.0060 'International Tables Vol C Tables 4.2.6.8 and 6.1.1.4'
P P 0.1023 0.0942 'International Tables Vol C Tables 4.2.6.8 and 6.1.1.4'

loop_
_geom_angle_atom_site_label_1
_geom_angle_atom_site_label_2
_geom_angle_atom_site_label_3
_geom_angle
O1 P1 O2 115.80(9)
O1 P1 O3 112.18(9)
O2 P1 O3 104.19(9)
O1 P1 O4 108.44(9)
O2 P1 O4 109.10(9)
O3 P1 O4 106.72(10)
P1 O3 H3P 112(2)
P1 O4 H4P 112(2)
C11 O1B H1B 113(2)
O1A C11 O1B 125.9(2)
O1A C11 C12 121.75(19)
O1B C11 C12 112.39(19)
N11 C12 C11 108.52(17)
N11 C12 C13 111.38(18)
C11 C12 C13 109.88(17)
N11 C12 H12 109.0
C11 C12 H12 109.0
C13 C12 H12 109.0
C12 N11 H11A 109.5
C12 N11 H11B 109.5
H11A N11 H11B 109.5
C12 N11 H11C 109.5
H11A N11 H11C 109.5
H11B N11 H11C 109.5
O1C C13 C14 113.5(2)
O1C C13 C12 104.35(19)
C14 C13 C12 112.6(2)
O1C C13 H13 108.7
C14 C13 H13 108.7
C12 C13 H13 108.7
C13 C14 H14A 109.5
C13 C14 H14B 109.5
H14A C14 H14B 109.5
C13 C14 H14C 109.5
H14A C14 H14C 109.5
H14B C14 H14C 109.5
C13 O1C H1C 112(2)

loop_
_geom_bond_atom_site_label_1
_geom_bond_atom_site_label_2
_geom_bond_site_symmetry_2
_geom_bond_distance
_geom_bond_publ_flag
P1 O1 . 1.4774(16) y
P1 O2 . 1.5172(16) y
P1 O3 . 1.5667(18) y
P1 O4 . 1.5722(16) y
O3 H3P . 0.78(3) ?
O4 H4P . 0.90(3) ?
O1A C11 . 1.219(3) y
O1B C11 . 1.295(3) y
O1B H1B . 1.02(5) ?
C11 C12 . 1.521(3) ?
C12 N11 . 1.477(3) ?
C12 C13 . 1.526(3) ?
C12 H12 . 0.980 ?
N11 H11A . 0.890 ?
N11 H11B . 0.890 ?
N11 H11C . 0.890 ?
C13 O1C . 1.411(3) ?
C13 C14 . 1.514(4) ?
C13 H13 . 0.980 ?
C14 H14A . 0.960 ?
C14 H14B . 0.960 ?
C14 H14C . 0.960 ?
O1C H1C . 0.82(4) ?

loop_
_geom_hbond_atom_site_label_D
_geom_hbond_atom_site_label_H
_geom_hbond_atom_site_label_A
_geom_hbond_site_symmetry_A
_geom_hbond_distance_DH
_geom_hbond_distance_HA
_geom_hbond_distance_DA
_geom_hbond_angle_DHA
O3 H3P O2 6_656 0.78(3) 1.84(3) 2.617(2) 172(4)
O4 H4P O1A 5_656 0.90(3) 1.79(4) 2.685(2) 179(3)
O1B H1B O2 5_656 1.02(5) 1.45(5) 2.470(2) 173(4)
O1C H1C O3 4_655 0.82(4) 2.08(4) 2.886(3) 165(3)
N11 H11A O1 5_655 0.89 1.91 2.730(2) 152
N11 H11B O1B 6_556 0.89 2.16 2.986(3) 153
N11 H11C O1 . 0.89 2.08 2.837(2) 142

loop_
_geom_torsion_atom_site_label_1
_geom_torsion_atom_site_label_2
_geom_torsion_atom_site_label_3
_geom_torsion_atom_site_label_4
_geom_torsion
_geom_torsion_publ_flag
O1A C11 C12 N11 -7.8(3) y
O1B C11 C12 N11 172.87(17) ?
O1A C11 C12 C13 114.2(2) ?
O1B C11 C12 C13 -65.1(2) ?
N11 C12 C13 O1C 59.5(2) y
C11 C12 C13 O1C -60.8(2) y
N11 C12 C13 C14 -64.1(3) y
C11 C12 C13 C14 175.7(2) ?

loop_
_cod_related_entry_id
_cod_related_entry_database
_cod_related_entry_code
1 ChemSpider 19951487
